data_7041730
loop_
_publ_author_name
'Richers, Casseday P.'
'Bertke, Jeffery A.'
'Rauchfuss, Thomas'

_publ_section_title
;
 Syntheses of Transition Metal Methoxysiloxides
;
_journal_name_full 'Dalton Trans.'
_journal_paper_doi 10.1039/C6DT04205H
_journal_year 2017
_chemical_formula_moiety
; 
C30 H45 Cu N2 O3 Si, 0.5(C7 H8), 0.5(C4 H10 O) 
;
_chemical_formula_sum 'C35.5 H54 Cu N2 O3.5 Si'
_chemical_formula_weight 656.43
_chemical_name_systematic
; 
? 
;
_space_group_crystal_system triclinic
_space_group_IT_number 2
_space_group_name_Hall '-P 1'
_space_group_name_H-M_alt 'P -1'
_symmetry_space_group_name_Hall '-P 1'
_symmetry_space_group_name_H-M 'P -1'
_atom_sites_solution_hydrogens geom
_audit_creation_method SHELXL-2014/6
_audit_update_record
;
2016-10-31 deposited with the CCDC.
2017-01-17 downloaded from the CCDC.
;
_cell_angle_alpha 107.402(4)
_cell_angle_beta 94.625(4)
_cell_angle_gamma 113.436(4)
_cell_formula_units_Z 2
_cell_length_a 10.9765(7)
_cell_length_b 12.7863(8)
_cell_length_c 15.3713(10)
_cell_measurement_reflns_used 7110
_cell_measurement_temperature 100(2)
_cell_measurement_theta_max 24.69
_cell_measurement_theta_min 2.24
_cell_volume 1839.0(2)
_computing_cell_refinement 'SAINT V8.34A (Bruker, 2005)'
_computing_data_collection 'APEX2 V2014.9-0 (Bruker, 2014)'
_computing_data_reduction
; 
SAINT V8.34A, XPREP v2014/2, SADABS V2014/4, TWINABS V2012/1 
(Bruker, 2012 & 2014) 
;
_computing_molecular_graphics
; 
SHELXTL v2014-4 (Bruker, 2014), CrystalMaker v2.7.7 (CrystalMaker, 1994) 
;
_computing_publication_material 'XCIF V2014-2 (Bruker, 2014)'
_computing_structure_refinement 'SHELX-2014-6 (Sheldrick, 2014)'
_computing_structure_solution 'SHELX-2014-4 (Sheldrick, 2014)'
_diffrn_ambient_temperature 100(2)
_diffrn_measured_fraction_theta_full 0.999
_diffrn_measured_fraction_theta_max 0.990
_diffrn_measurement_device 'Bruker Kappa/ApexII CCD'
_diffrn_measurement_method 'profile data from \f and \w scans'
_diffrn_radiation_monochromator graphite
_diffrn_radiation_source 'fine-focus sealed tube'
_diffrn_radiation_type MoK\a
_diffrn_radiation_wavelength 0.71073
_diffrn_radiation_wavelength_id cm66qsa
_diffrn_reflns_av_R_equivalents 0.0581
_diffrn_reflns_av_unetI/netI 0.0429
_diffrn_reflns_Laue_measured_fraction_full 0.999
_diffrn_reflns_Laue_measured_fraction_max 0.990
_diffrn_reflns_limit_h_max 13
_diffrn_reflns_limit_h_min -13
_diffrn_reflns_limit_k_max 15
_diffrn_reflns_limit_k_min -15
_diffrn_reflns_limit_l_max 18
_diffrn_reflns_limit_l_min -18
_diffrn_reflns_number 36784
_diffrn_reflns_point_group_measured_fraction_full 0.999
_diffrn_reflns_point_group_measured_fraction_max 0.990
_diffrn_reflns_theta_full 25.242
_diffrn_reflns_theta_max 25.501
_diffrn_reflns_theta_min 2.086
_exptl_absorpt_coefficient_mu 0.662
_exptl_absorpt_correction_T_max 0.99968
_exptl_absorpt_correction_T_min 0.99896
_exptl_absorpt_correction_type integration
_exptl_absorpt_process_details 'SADABS V2014/4 (Bruker, 2014)'
_exptl_crystal_colour colourless
_exptl_crystal_density_diffrn 1.185
_exptl_crystal_density_method 'not measured'
_exptl_crystal_description plate
_exptl_crystal_F_000 704
_exptl_crystal_id cm66qsa
_exptl_crystal_preparation
; 
The data crystal was mounted using oil (Parantone-N, Exxon) to a 
0.3 mm cryo-loop (Hampton Research) with the (1 -3 3) scattering 
planes roughly normal to the spindle axis. 
;
_exptl_crystal_size_max 0.275
_exptl_crystal_size_mid 0.235
_exptl_crystal_size_min 0.076
_refine_diff_density_max 0.823
_refine_diff_density_min -0.655
_refine_diff_density_rms 0.064
_refine_ls_extinction_method none
_refine_ls_goodness_of_fit_ref 1.055
_refine_ls_hydrogen_treatment constr
_refine_ls_matrix_type full
_refine_ls_number_parameters 551
_refine_ls_number_reflns 6787
_refine_ls_number_restraints 587
_refine_ls_restrained_S_all 1.050
_refine_ls_R_factor_all 0.0691
_refine_ls_R_factor_gt 0.0486
_refine_ls_shift/su_max 0.001
_refine_ls_shift/su_mean 0.000
_refine_ls_structure_factor_coef Fsqd
_refine_ls_weighting_details 'w=1/[\s^2^(Fo^2^)+(0.0556P)^2^+1.9419P] where P=(Fo^2^+2Fc^2^)/3'
_refine_ls_weighting_scheme calc
_refine_ls_wR_factor_gt 0.1160
_refine_ls_wR_factor_ref 0.1261
_reflns_Friedel_coverage 0.000
_reflns_number_gt 5313
_reflns_number_total 6787
_reflns_threshold_expression 'I > 2\s(I)'
_cod_data_source_file c6dt04205h2.cif
_cod_data_source_block cm66qsa
_cod_original_formula_sum 'C35.50 H54 Cu N2 O3.50 Si'
_cod_database_code 7041730
_shelx_space_group_comment
; 
The symmetry employed for this shelxl refinement is uniquely defined 
by the following loop, which should always be used as a source of 
symmetry information in preference to the above space-group names. 
They are only intended as comments. 
;
_shelx_estimated_absorpt_t_min 0.839
_shelx_estimated_absorpt_t_max 0.951
_shelxl_version_number 2014/6

loop_
_space_group_symop_operation_xyz
'x, y, z'
'-x, -y, -z'

loop_
_atom_site_label
_atom_site_type_symbol
_atom_site_fract_x
_atom_site_fract_y
_atom_site_fract_z
_atom_site_U_iso_or_equiv
_atom_site_adp_type
_atom_site_occupancy
_atom_site_site_symmetry_order
_atom_site_calc_flag
_atom_site_refinement_flags_posn
_atom_site_refinement_flags_adp
_atom_site_refinement_flags_occupancy
_atom_site_disorder_assembly
_atom_site_disorder_group
Cu1 Cu 0.55611(3) 0.34094(3) 0.67288(2) 0.02531(13) Uani 1 1 d . . . . .
N1 N 0.8244(2) 0.3512(2) 0.66987(16) 0.0222(5) Uani 1 1 d . . . . .
N2 N 0.8334(2) 0.5134(2) 0.76926(16) 0.0236(5) Uani 1 1 d . . . . .
O1 O 0.3736(2) 0.2813(2) 0.64348(15) 0.0362(5) Uani 1 1 d D . . . .
Si1 Si 0.28208(16) 0.32534(19) 0.70567(11) 0.0339(5) Uani 0.785(5) 1 d D U P A 1
O2 O 0.1327(5) 0.2794(5) 0.6395(4) 0.0492(15) Uani 0.785(5) 1 d D U P A 1
O3 O 0.2606(3) 0.2707(3) 0.7900(2) 0.0445(9) Uani 0.785(5) 1 d D U P A 1
C28 C 0.0711(7) 0.1683(5) 0.5571(4) 0.0422(15) Uani 0.785(5) 1 d D U P A 1
H28A H 0.1403 0.1629 0.5219 0.063 Uiso 0.785(5) 1 calc R U P A 1
H28B H -0.0024 0.1697 0.5175 0.063 Uiso 0.785(5) 1 calc R U P A 1
H28C H 0.0338 0.0974 0.5761 0.063 Uiso 0.785(5) 1 calc R U P A 1
C29 C 0.2435(10) 0.1527(6) 0.7794(6) 0.0506(18) Uani 0.785(5) 1 d D U P A 1
H29A H 0.1863 0.0955 0.7173 0.076 Uiso 0.785(5) 1 calc R U P A 1
H29B H 0.1995 0.1279 0.8276 0.076 Uiso 0.785(5) 1 calc R U P A 1
H29C H 0.3328 0.1521 0.7857 0.076 Uiso 0.785(5) 1 calc R U P A 1
C30 C 0.3450(12) 0.4925(6) 0.7654(7) 0.0411(18) Uani 0.785(5) 1 d D U P A 1
H30A H 0.4322 0.5258 0.8099 0.062 Uiso 0.785(5) 1 calc R U P A 1
H30B H 0.2784 0.5082 0.7992 0.062 Uiso 0.785(5) 1 calc R U P A 1
H30C H 0.3578 0.5318 0.7189 0.062 Uiso 0.785(5) 1 calc R U P A 1
Si1B Si 0.2602(7) 0.2708(7) 0.7046(5) 0.0465(18) Uani 0.215(5) 1 d D U P A 2
O2B O 0.3095(11) 0.4017(9) 0.7931(7) 0.046(3) Uani 0.215(5) 1 d D U P A 2
O3B O 0.1166(15) 0.2456(17) 0.6430(11) 0.034(3) Uani 0.215(5) 1 d D U P A 2
C28B C 0.362(6) 0.5161(16) 0.777(3) 0.047(7) Uani 0.215(5) 1 d D U P A 2
H28D H 0.3675 0.5817 0.8330 0.070 Uiso 0.215(5) 1 calc R U P A 2
H28E H 0.3003 0.5089 0.7235 0.070 Uiso 0.215(5) 1 calc R U P A 2
H28F H 0.4526 0.5353 0.7645 0.070 Uiso 0.215(5) 1 calc R U P A 2
C29B C 0.085(3) 0.213(2) 0.5461(12) 0.046(5) Uani 0.215(5) 1 d D U P A 2
H29D H 0.1329 0.1668 0.5173 0.069 Uiso 0.215(5) 1 calc R U P A 2
H29E H 0.1132 0.2877 0.5310 0.069 Uiso 0.215(5) 1 calc R U P A 2
H29F H -0.0137 0.1634 0.5219 0.069 Uiso 0.215(5) 1 calc R U P A 2
C30B C 0.220(4) 0.155(2) 0.761(2) 0.057(7) Uani 0.215(5) 1 d D U P A 2
H30D H 0.2088 0.0777 0.7156 0.085 Uiso 0.215(5) 1 calc R U P A 2
H30E H 0.1347 0.1432 0.7817 0.085 Uiso 0.215(5) 1 calc R U P A 2
H30F H 0.2940 0.1837 0.8147 0.085 Uiso 0.215(5) 1 calc R U P A 2
C1 C 0.7438(3) 0.4035(3) 0.70434(19) 0.0234(6) Uani 1 1 d . . . . .
C2 C 0.9616(3) 0.4281(3) 0.7120(2) 0.0268(6) Uani 1 1 d . . . . .
H2 H 1.0369 0.4119 0.6991 0.032 Uiso 1 1 calc R U . . .
C3 C 0.9665(3) 0.5302(3) 0.77476(19) 0.0257(6) Uani 1 1 d . . . . .
H3 H 1.0460 0.6000 0.8149 0.031 Uiso 1 1 calc R U . . .
C4 C 0.7729(3) 0.2334(3) 0.5963(2) 0.0273(7) Uani 1 1 d . . . . .
C5 C 0.7465(3) 0.1317(3) 0.6213(2) 0.0354(8) Uani 1 1 d D . . . .
C6 C 0.6951(3) 0.0180(3) 0.5481(3) 0.0477(10) Uani 1 1 d . . . . .
H6 H 0.6743 -0.0538 0.5622 0.057 Uiso 1 1 calc R U . . .
C7 C 0.6745(3) 0.0088(3) 0.4571(3) 0.0531(11) Uani 1 1 d . . . . .
H7 H 0.6409 -0.0692 0.4087 0.064 Uiso 1 1 calc R U . . .
C8 C 0.7016(3) 0.1104(3) 0.4338(3) 0.0461(9) Uani 1 1 d . . . . .
H8 H 0.6864 0.1016 0.3698 0.055 Uiso 1 1 calc R U . . .
C9 C 0.7516(3) 0.2272(3) 0.5036(2) 0.0334(7) Uani 1 1 d . . . . .
C10 C 0.7662(11) 0.1412(10) 0.7227(5) 0.043(2) Uani 0.65(2) 1 d D U P B 1
H10 H 0.7971 0.2294 0.7610 0.052 Uiso 0.65(2) 1 calc R U P B 1
C11 C 0.6366(10) 0.0707(13) 0.7506(10) 0.072(3) Uani 0.65(2) 1 d D U P B 1
H11A H 0.5659 0.0940 0.7332 0.108 Uiso 0.65(2) 1 calc R U P B 1
H11B H 0.6560 0.0902 0.8184 0.108 Uiso 0.65(2) 1 calc R U P B 1
H11C H 0.6048 -0.0172 0.7180 0.108 Uiso 0.65(2) 1 calc R U P B 1
C12 C 0.8816(11) 0.1104(13) 0.7514(7) 0.064(3) Uani 0.65(2) 1 d D U P B 1
H12A H 0.8940 0.1223 0.8181 0.096 Uiso 0.65(2) 1 calc R U P B 1
H12B H 0.9664 0.1643 0.7400 0.096 Uiso 0.65(2) 1 calc R U P B 1
H12C H 0.8579 0.0251 0.7145 0.096 Uiso 0.65(2) 1 calc R U P B 1
C10B C 0.779(2) 0.144(2) 0.7226(7) 0.051(4) Uani 0.35(2) 1 d D U P B 2
H10B H 0.8510 0.2282 0.7615 0.061 Uiso 0.35(2) 1 calc R U P B 2
C11B C 0.6452(19) 0.1200(19) 0.7531(18) 0.056(4) Uani 0.35(2) 1 d D U P B 2
H11D H 0.6132 0.1784 0.7443 0.084 Uiso 0.35(2) 1 calc R U P B 2
H11E H 0.6591 0.1296 0.8193 0.084 Uiso 0.35(2) 1 calc R U P B 2
H11F H 0.5770 0.0366 0.7153 0.084 Uiso 0.35(2) 1 calc R U P B 2
C12B C 0.828(2) 0.047(2) 0.7247(15) 0.065(4) Uani 0.35(2) 1 d D U P B 2
H12D H 0.8661 0.0628 0.7896 0.097 Uiso 0.35(2) 1 calc R U P B 2
H12E H 0.8980 0.0520 0.6884 0.097 Uiso 0.35(2) 1 calc R U P B 2
H12F H 0.7506 -0.0341 0.6975 0.097 Uiso 0.35(2) 1 calc R U P B 2
C13 C 0.7773(3) 0.3384(3) 0.4786(2) 0.0398(8) Uani 1 1 d . . . . .
H13 H 0.8222 0.4117 0.5378 0.048 Uiso 1 1 calc R U . . .
C14 C 0.8738(4) 0.3542(4) 0.4122(3) 0.0630(12) Uani 1 1 d . . . . .
H14A H 0.9598 0.3586 0.4404 0.094 Uiso 1 1 calc R U . . .
H14B H 0.8917 0.4298 0.4006 0.094 Uiso 1 1 calc R U . . .
H14C H 0.8317 0.2844 0.3528 0.094 Uiso 1 1 calc R U . . .
C15 C 0.6428(4) 0.3345(4) 0.4379(3) 0.0555(10) Uani 1 1 d . . . . .
H15A H 0.5965 0.2637 0.3794 0.083 Uiso 1 1 calc R U . . .
H15B H 0.6615 0.4096 0.4254 0.083 Uiso 1 1 calc R U . . .
H15C H 0.5843 0.3278 0.4829 0.083 Uiso 1 1 calc R U . . .
C16 C 0.7898(3) 0.5996(3) 0.8252(2) 0.0288(7) Uani 1 1 d . . . . .
C17 C 0.7782(3) 0.6851(3) 0.7912(2) 0.0360(8) Uani 1 1 d . . . . .
C18 C 0.7334(4) 0.7653(3) 0.8460(3) 0.0483(9) Uani 1 1 d . . . . .
H18 H 0.7235 0.8247 0.8250 0.058 Uiso 1 1 calc R U . . .
C19 C 0.7036(4) 0.7593(3) 0.9296(3) 0.0507(10) Uani 1 1 d . . . . .
H19 H 0.6732 0.8146 0.9656 0.061 Uiso 1 1 calc R U . . .
C20 C 0.7168(3) 0.6746(4) 0.9623(2) 0.0473(10) Uani 1 1 d . . . . .
H20 H 0.6967 0.6727 1.0209 0.057 Uiso 1 1 calc R U . . .
C21 C 0.7598(3) 0.5910(3) 0.9099(2) 0.0357(8) Uani 1 1 d . . . . .
C22 C 0.8115(4) 0.6933(3) 0.6990(3) 0.0417(8) Uani 1 1 d . . . . .
H22 H 0.8340 0.6243 0.6691 0.050 Uiso 1 1 calc R U . . .
C23 C 0.9378(4) 0.8121(4) 0.7150(3) 0.0594(11) Uani 1 1 d . . . . .
H23A H 0.9194 0.8819 0.7444 0.089 Uiso 1 1 calc R U . . .
H23B H 0.9603 0.8133 0.6547 0.089 Uiso 1 1 calc R U . . .
H23C H 1.0147 0.8171 0.7559 0.089 Uiso 1 1 calc R U . . .
C24 C 0.6895(5) 0.6769(5) 0.6321(3) 0.0683(12) Uani 1 1 d . . . . .
H24A H 0.6116 0.5992 0.6230 0.102 Uiso 1 1 calc R U . . .
H24B H 0.7125 0.6765 0.5717 0.102 Uiso 1 1 calc R U . . .
H24C H 0.6661 0.7444 0.6585 0.102 Uiso 1 1 calc R U . . .
C25 C 0.7700(3) 0.4952(3) 0.9446(2) 0.0432(9) Uani 1 1 d D . . . .
H25 H 0.8037 0.4457 0.8985 0.052 Uiso 1 1 calc R U . C 1
C26 C 0.6279(7) 0.4099(7) 0.9504(9) 0.058(2) Uani 0.877(19) 1 d D U P D 1
H26A H 0.6343 0.3477 0.9729 0.087 Uiso 0.877(19) 1 calc R U P D 1
H26B H 0.5922 0.4576 0.9939 0.087 Uiso 0.877(19) 1 calc R U P D 1
H26C H 0.5664 0.3698 0.8882 0.087 Uiso 0.877(19) 1 calc R U P D 1
C27 C 0.8728(5) 0.5571(8) 1.0400(3) 0.0455(18) Uani 0.877(19) 1 d D U P D 1
H27A H 0.9625 0.6094 1.0333 0.068 Uiso 0.877(19) 1 calc R U P D 1
H27B H 0.8794 0.4943 1.0615 0.068 Uiso 0.877(19) 1 calc R U P D 1
H27C H 0.8417 0.6070 1.0858 0.068 Uiso 0.877(19) 1 calc R U P D 1
C26B C 0.639(5) 0.383(5) 0.938(7) 0.069(12) Uani 0.123(19) 1 d D U P D 2
H26D H 0.6626 0.3305 0.9630 0.104 Uiso 0.123(19) 1 calc R U P D 2
H26E H 0.5806 0.4111 0.9740 0.104 Uiso 0.123(19) 1 calc R U P D 2
H26F H 0.5897 0.3378 0.8721 0.104 Uiso 0.123(19) 1 calc R U P D 2
C27B C 0.843(4) 0.488(5) 1.0311(18) 0.045(8) Uani 0.123(19) 1 d D U P D 2
H27D H 0.9370 0.5049 1.0272 0.068 Uiso 0.123(19) 1 calc R U P D 2
H27E H 0.7948 0.4062 1.0331 0.068 Uiso 0.123(19) 1 calc R U P D 2
H27F H 0.8427 0.5489 1.0879 0.068 Uiso 0.123(19) 1 calc R U P D 2
C31 C 0.2047(7) 0.8798(8) 0.9418(5) 0.090(3) Uani 0.5 1 d G U P E 1
C32 C 0.2562(8) 0.9500(6) 0.8877(5) 0.080(2) Uani 0.5 1 d G U P E 1
H32A H 0.2182 1.0019 0.8784 0.096 Uiso 0.5 1 calc R U P E 1
C33 C 0.3633(8) 0.9442(7) 0.8474(5) 0.091(3) Uani 0.5 1 d G U P E 1
H33A H 0.3985 0.9922 0.8104 0.109 Uiso 0.5 1 calc R U P E 1
C34 C 0.4189(8) 0.8683(8) 0.8610(6) 0.091(3) Uani 0.5 1 d G U P E 1
H34A H 0.4921 0.8643 0.8334 0.109 Uiso 0.5 1 calc R U P E 1
C35 C 0.3674(9) 0.7981(7) 0.9150(6) 0.084(2) Uani 0.5 1 d G U P E 1
H35A H 0.4054 0.7462 0.9243 0.101 Uiso 0.5 1 calc R U P E 1
C36 C 0.2603(8) 0.8039(7) 0.9554(5) 0.079(2) Uani 0.5 1 d G U P E 1
H36A H 0.2251 0.7559 0.9923 0.095 Uiso 0.5 1 calc R U P E 1
C37 C 0.086(2) 0.8959(16) 0.9867(15) 0.059(3) Uani 0.5 1 d . U P E 1
H37A H 0.0723 0.8590 1.0347 0.088 Uiso 0.5 1 calc R U P E 1
H37B H 0.0017 0.8554 0.9380 0.088 Uiso 0.5 1 calc R U P E 1
H37C H 0.1102 0.9831 1.0152 0.088 Uiso 0.5 1 calc R U P E 1
O4 O 0.2254(7) 0.8221(8) 0.9031(6) 0.0850(18) Uani 0.5 1 d . U P F 2
C38 C 0.4053(16) 0.8403(15) 0.8367(11) 0.103(4) Uani 0.5 1 d . U P F 2
H38A H 0.4381 0.9202 0.8300 0.154 Uiso 0.5 1 calc R U P F 2
H38B H 0.3445 0.7765 0.7777 0.154 Uiso 0.5 1 calc R U P F 2
H38C H 0.4832 0.8247 0.8523 0.154 Uiso 0.5 1 calc R U P F 2
C39 C 0.3454(15) 0.8399(15) 0.8970(11) 0.110(3) Uani 0.5 1 d . U P F 2
H39A H 0.4022 0.9211 0.9464 0.133 Uiso 0.5 1 calc R U P F 2
H39B H 0.3589 0.7807 0.9210 0.133 Uiso 0.5 1 calc R U P F 2
C40 C 0.2108(15) 0.8940(13) 0.9760(10) 0.099(3) Uani 0.5 1 d . U P F 2
H40A H 0.2737 0.9027 1.0305 0.118 Uiso 0.5 1 calc R U P F 2
H40B H 0.2451 0.9753 0.9702 0.118 Uiso 0.5 1 calc R U P F 2
C41 C 0.103(3) 0.874(2) 0.997(2) 0.111(7) Uani 0.5 1 d . U P F 2
H41A H 0.1115 0.9446 1.0490 0.167 Uiso 0.5 1 calc R U P F 2
H41B H 0.0732 0.8020 1.0153 0.167 Uiso 0.5 1 calc R U P F 2
H41C H 0.0349 0.8575 0.9427 0.167 Uiso 0.5 1 calc R U P F 2

loop_
_atom_site_aniso_label
_atom_site_aniso_U_11
_atom_site_aniso_U_22
_atom_site_aniso_U_33
_atom_site_aniso_U_23
_atom_site_aniso_U_13
_atom_site_aniso_U_12
Cu1 0.01390(18) 0.0279(2) 0.0298(2) 0.00187(15) 0.00532(14) 0.01126(15)
N1 0.0156(11) 0.0233(13) 0.0256(12) 0.0049(10) 0.0049(9) 0.0095(10)
N2 0.0182(12) 0.0269(13) 0.0222(12) 0.0024(10) 0.0039(9) 0.0115(10)
O1 0.0160(10) 0.0419(13) 0.0375(12) -0.0035(10) 0.0035(9) 0.0134(10)
Si1 0.0203(7) 0.0385(11) 0.0379(7) 0.0008(7) 0.0077(5) 0.0174(8)
O2 0.0270(19) 0.050(3) 0.054(2) -0.0096(19) -0.0001(16) 0.0226(19)
O3 0.0488(18) 0.0396(18) 0.0477(18) 0.0098(14) 0.0219(14) 0.0245(14)
C28 0.026(3) 0.046(4) 0.044(3) -0.001(2) 0.003(2) 0.019(3)
C29 0.059(4) 0.039(3) 0.048(4) 0.008(2) 0.011(3) 0.021(3)
C30 0.036(4) 0.039(3) 0.045(4) 0.008(3) 0.011(3) 0.020(4)
Si1B 0.031(2) 0.041(3) 0.063(3) 0.000(3) 0.013(2) 0.024(2)
O2B 0.042(4) 0.037(4) 0.047(4) 0.000(3) 0.017(3) 0.016(3)
O3B 0.024(4) 0.037(5) 0.042(4) 0.007(4) 0.013(3) 0.019(4)
C28B 0.052(11) 0.021(9) 0.051(10) -0.006(8) 0.018(9) 0.013(8)
C29B 0.032(7) 0.052(9) 0.043(8) -0.002(7) 0.005(6) 0.023(8)
C30B 0.046(9) 0.058(9) 0.056(10) 0.014(7) 0.000(8) 0.020(7)
C1 0.0205(14) 0.0271(16) 0.0245(15) 0.0072(12) 0.0070(12) 0.0136(13)
C2 0.0140(13) 0.0327(17) 0.0315(16) 0.0087(13) 0.0055(12) 0.0103(12)
C3 0.0150(13) 0.0308(16) 0.0237(14) 0.0027(12) 0.0018(11) 0.0085(12)
C4 0.0119(13) 0.0262(16) 0.0366(17) 0.0002(13) 0.0056(12) 0.0095(12)
C5 0.0179(15) 0.0313(18) 0.056(2) 0.0115(16) 0.0076(14) 0.0129(14)
C6 0.0271(18) 0.0262(19) 0.082(3) 0.0077(19) 0.0096(18) 0.0138(15)
C7 0.0249(18) 0.035(2) 0.069(3) -0.0154(19) 0.0062(18) 0.0104(16)
C8 0.0267(17) 0.047(2) 0.042(2) -0.0086(17) 0.0076(15) 0.0118(16)
C9 0.0170(14) 0.0380(19) 0.0335(17) -0.0008(14) 0.0064(12) 0.0107(13)
C10 0.029(3) 0.037(3) 0.069(4) 0.028(3) 0.010(3) 0.015(3)
C11 0.047(4) 0.077(7) 0.071(5) 0.026(6) 0.017(4) 0.008(5)
C12 0.053(5) 0.070(6) 0.071(5) 0.025(5) 0.002(4) 0.032(4)
C10B 0.037(6) 0.047(6) 0.070(6) 0.029(5) 0.010(5) 0.014(5)
C11B 0.055(7) 0.049(8) 0.061(7) 0.025(8) 0.010(6) 0.015(7)
C12B 0.054(8) 0.067(8) 0.093(9) 0.044(7) 0.009(7) 0.036(6)
C13 0.0359(18) 0.045(2) 0.0265(17) 0.0063(15) 0.0057(14) 0.0113(16)
C14 0.050(2) 0.071(3) 0.049(2) 0.016(2) 0.021(2) 0.012(2)
C15 0.052(2) 0.075(3) 0.047(2) 0.028(2) 0.0112(19) 0.032(2)
C16 0.0181(14) 0.0276(16) 0.0294(16) -0.0023(13) 0.0032(12) 0.0087(13)
C17 0.0249(16) 0.0263(17) 0.047(2) 0.0008(15) 0.0042(14) 0.0110(14)
C18 0.041(2) 0.033(2) 0.064(3) 0.0023(18) 0.0099(18) 0.0203(17)
C19 0.036(2) 0.043(2) 0.059(2) -0.0073(19) 0.0114(17) 0.0220(18)
C20 0.0313(18) 0.059(2) 0.0324(18) -0.0075(17) 0.0100(15) 0.0181(18)
C21 0.0247(16) 0.044(2) 0.0292(16) 0.0017(14) 0.0055(13) 0.0152(15)
C22 0.043(2) 0.036(2) 0.050(2) 0.0157(16) 0.0112(17) 0.0213(17)
C23 0.052(2) 0.050(2) 0.081(3) 0.029(2) 0.019(2) 0.023(2)
C24 0.056(3) 0.086(3) 0.064(3) 0.029(3) 0.004(2) 0.033(3)
C25 0.046(2) 0.059(2) 0.0319(18) 0.0147(17) 0.0192(16) 0.0300(19)
C26 0.053(3) 0.072(4) 0.064(5) 0.038(4) 0.023(3) 0.029(3)
C27 0.046(3) 0.063(5) 0.033(2) 0.013(2) 0.0103(19) 0.033(3)
C26B 0.070(14) 0.091(16) 0.065(15) 0.028(13) 0.026(12) 0.051(12)
C27B 0.043(12) 0.053(14) 0.040(12) 0.002(11) 0.021(9) 0.030(11)
C31 0.078(4) 0.090(4) 0.078(4) 0.014(4) 0.008(4) 0.028(3)
C32 0.076(4) 0.081(4) 0.077(4) 0.029(3) 0.004(3) 0.030(3)
C33 0.082(4) 0.098(5) 0.085(4) 0.022(4) 0.018(4) 0.041(4)
C34 0.085(5) 0.103(5) 0.080(5) 0.020(4) 0.038(4) 0.043(4)
C35 0.084(4) 0.087(4) 0.088(4) 0.033(4) 0.010(4) 0.046(3)
C36 0.079(4) 0.077(4) 0.078(4) 0.026(3) 0.007(3) 0.034(3)
C37 0.054(5) 0.047(5) 0.059(6) 0.005(4) -0.003(4) 0.020(4)
O4 0.062(3) 0.099(3) 0.094(4) 0.023(3) 0.019(3) 0.043(3)
C38 0.114(7) 0.134(7) 0.073(6) 0.041(6) 0.024(5) 0.065(6)
C39 0.086(4) 0.115(4) 0.099(4) 0.020(4) 0.019(4) 0.029(4)
C40 0.076(4) 0.089(4) 0.099(5) 0.004(4) -0.005(4) 0.033(4)
C41 0.095(9) 0.098(9) 0.084(8) -0.013(8) 0.005(7) 0.026(8)

loop_
_atom_type_symbol
_atom_type_description
_atom_type_scat_dispersion_real
_atom_type_scat_dispersion_imag
_atom_type_scat_source
C C 0.0033 0.0016 'International Tables Vol C Tables 4.2.6.8 and 6.1.1.4'
H H 0.0000 0.0000 'International Tables Vol C Tables 4.2.6.8 and 6.1.1.4'
N N 0.0061 0.0033 'International Tables Vol C Tables 4.2.6.8 and 6.1.1.4'
O O 0.0106 0.0060 'International Tables Vol C Tables 4.2.6.8 and 6.1.1.4'
Si Si 0.0817 0.0704 'International Tables Vol C Tables 4.2.6.8 and 6.1.1.4'
Cu Cu 0.3201 1.2651 'International Tables Vol C Tables 4.2.6.8 and 6.1.1.4'

loop_
_exptl_crystal_face_index_h
_exptl_crystal_face_index_k
_exptl_crystal_face_index_l
_exptl_crystal_face_perp_dist
-1.00 -1.00 0.00 0.1350
1.00 1.00 0.00 0.0920
-1.00 3.00 -6.00 0.0220
1.00 -3.00 6.00 0.0380
-2.00 1.00 3.00 0.0360
2.00 -1.00 -3.00 0.1030
1.00 -2.00 -3.00 0.0890

loop_
_geom_angle_atom_site_label_1
_geom_angle_atom_site_label_2
_geom_angle_atom_site_label_3
_geom_angle
O1 Cu1 C1 179.37(12)
C1 N1 C2 111.4(2)
C1 N1 C4 123.5(2)
C2 N1 C4 125.1(2)
C1 N2 C3 111.9(2)
C1 N2 C16 122.4(2)
C3 N2 C16 125.7(2)
Si1 O1 Cu1 126.72(14)
Si1B O1 Cu1 133.5(3)
O1 Si1 O2 109.3(2)
O1 Si1 O3 111.68(17)
O2 Si1 O3 108.8(2)
O1 Si1 C30 117.1(4)
O2 Si1 C30 104.9(4)
O3 Si1 C30 104.6(3)
C28 O2 Si1 122.4(4)
C29 O3 Si1 123.3(4)
O2 C28 H28A 109.5
O2 C28 H28B 109.5
H28A C28 H28B 109.5
O2 C28 H28C 109.5
H28A C28 H28C 109.5
H28B C28 H28C 109.5
O3 C29 H29A 109.5
O3 C29 H29B 109.5
H29A C29 H29B 109.5
O3 C29 H29C 109.5
H29A C29 H29C 109.5
H29B C29 H29C 109.5
Si1 C30 H30A 109.5
Si1 C30 H30B 109.5
H30A C30 H30B 109.5
Si1 C30 H30C 109.5
H30A C30 H30C 109.5
H30B C30 H30C 109.5
O1 Si1B O3B 111.3(8)
O1 Si1B O2B 110.1(6)
O3B Si1B O2B 106.0(7)
O1 Si1B C30B 117.6(14)
O3B Si1B C30B 107.0(11)
O2B Si1B C30B 104.1(10)
C28B O2B Si1B 120.2(14)
C29B O3B Si1B 125.3(15)
O2B C28B H28D 109.5
O2B C28B H28E 109.5
H28D C28B H28E 109.5
O2B C28B H28F 109.5
H28D C28B H28F 109.5
H28E C28B H28F 109.5
O3B C29B H29D 109.5
O3B C29B H29E 109.5
H29D C29B H29E 109.5
O3B C29B H29F 109.5
H29D C29B H29F 109.5
H29E C29B H29F 109.5
Si1B C30B H30D 109.5
Si1B C30B H30E 109.5
H30D C30B H30E 109.5
Si1B C30B H30F 109.5
H30D C30B H30F 109.5
H30E C30B H30F 109.5
N2 C1 N1 103.8(2)
N2 C1 Cu1 127.3(2)
N1 C1 Cu1 128.9(2)
C3 C2 N1 106.4(2)
C3 C2 H2 126.8
N1 C2 H2 126.8
C2 C3 N2 106.6(2)
C2 C3 H3 126.7
N2 C3 H3 126.7
C5 C4 C9 123.7(3)
C5 C4 N1 118.2(3)
C9 C4 N1 118.2(3)
C4 C5 C6 116.8(3)
C4 C5 C10B 121.6(8)
C6 C5 C10B 121.5(8)
C4 C5 C10 122.2(5)
C6 C5 C10 120.9(5)
C7 C6 C5 121.1(4)
C7 C6 H6 119.5
C5 C6 H6 119.5
C6 C7 C8 121.2(3)
C6 C7 H7 119.4
C8 C7 H7 119.4
C7 C8 C9 120.9(4)
C7 C8 H8 119.5
C9 C8 H8 119.5
C4 C9 C8 116.4(3)
C4 C9 C13 122.5(3)
C8 C9 C13 121.1(3)
C5 C10 C11 114.9(9)
C5 C10 C12 112.3(6)
C11 C10 C12 111.2(7)
C5 C10 H10 105.9
C11 C10 H10 105.9
C12 C10 H10 105.9
C10 C11 H11A 109.5
C10 C11 H11B 109.5
H11A C11 H11B 109.5
C10 C11 H11C 109.5
H11A C11 H11C 109.5
H11B C11 H11C 109.5
C10 C12 H12A 109.5
C10 C12 H12B 109.5
H12A C12 H12B 109.5
C10 C12 H12C 109.5
H12A C12 H12C 109.5
H12B C12 H12C 109.5
C5 C10B C11B 104.7(15)
C5 C10B C12B 107.4(12)
C11B C10B C12B 112.3(12)
C5 C10B H10B 110.8
C11B C10B H10B 110.8
C12B C10B H10B 110.8
C10B C11B H11D 109.5
C10B C11B H11E 109.5
H11D C11B H11E 109.5
C10B C11B H11F 109.5
H11D C11B H11F 109.5
H11E C11B H11F 109.5
C10B C12B H12D 109.5
C10B C12B H12E 109.5
H12D C12B H12E 109.5
C10B C12B H12F 109.5
H12D C12B H12F 109.5
H12E C12B H12F 109.5
C9 C13 C14 112.2(3)
C9 C13 C15 110.8(3)
C14 C13 C15 111.0(3)
C9 C13 H13 107.5
C14 C13 H13 107.5
C15 C13 H13 107.5
C13 C14 H14A 109.5
C13 C14 H14B 109.5
H14A C14 H14B 109.5
C13 C14 H14C 109.5
H14A C14 H14C 109.5
H14B C14 H14C 109.5
C13 C15 H15A 109.5
C13 C15 H15B 109.5
H15A C15 H15B 109.5
C13 C15 H15C 109.5
H15A C15 H15C 109.5
H15B C15 H15C 109.5
C17 C16 C21 123.3(3)
C17 C16 N2 118.5(3)
C21 C16 N2 118.1(3)
C16 C17 C18 117.0(3)
C16 C17 C22 122.7(3)
C18 C17 C22 120.3(3)
C19 C18 C17 121.0(4)
C19 C18 H18 119.5
C17 C18 H18 119.5
C18 C19 C20 121.1(3)
C18 C19 H19 119.5
C20 C19 H19 119.5
C19 C20 C21 120.5(3)
C19 C20 H20 119.7
C21 C20 H20 119.7
C16 C21 C20 117.0(3)
C16 C21 C25 122.5(3)
C20 C21 C25 120.4(3)
C17 C22 C24 111.7(3)
C17 C22 C23 110.9(3)
C24 C22 C23 112.2(3)
C17 C22 H22 107.2
C24 C22 H22 107.2
C23 C22 H22 107.2
C22 C23 H23A 109.5
C22 C23 H23B 109.5
H23A C23 H23B 109.5
C22 C23 H23C 109.5
H23A C23 H23C 109.5
H23B C23 H23C 109.5
C22 C24 H24A 109.5
C22 C24 H24B 109.5
H24A C24 H24B 109.5
C22 C24 H24C 109.5
H24A C24 H24C 109.5
H24B C24 H24C 109.5
C21 C25 C26 109.4(5)
C21 C25 C27B 139(2)
C21 C25 C26B 119(4)
C27B C25 C26B 91(5)
C21 C25 C27 110.1(4)
C26 C25 C27 111.8(6)
C21 C25 H25 108.5
C26 C25 H25 108.5
C27 C25 H25 108.5
C25 C26 H26A 109.5
C25 C26 H26B 109.5
H26A C26 H26B 109.5
C25 C26 H26C 109.5
H26A C26 H26C 109.5
H26B C26 H26C 109.5
C25 C27 H27A 109.5
C25 C27 H27B 109.5
H27A C27 H27B 109.5
C25 C27 H27C 109.5
H27A C27 H27C 109.5
H27B C27 H27C 109.5
C25 C26B H26D 109.5
C25 C26B H26E 109.5
H26D C26B H26E 109.5
C25 C26B H26F 109.5
H26D C26B H26F 109.5
H26E C26B H26F 109.5
C25 C27B H27D 109.5
C25 C27B H27E 109.5
H27D C27B H27E 109.5
C25 C27B H27F 109.5
H27D C27B H27F 109.5
H27E C27B H27F 109.5
C32 C31 C36 120.0
C32 C31 C37 116.0(8)
C36 C31 C37 124.0(8)
C33 C32 C31 120.0
C33 C32 H32A 120.0
C31 C32 H32A 120.0
C34 C33 C32 120.0
C34 C33 H33A 120.0
C32 C33 H33A 120.0
C33 C34 C35 120.0
C33 C34 H34A 120.0
C35 C34 H34A 120.0
C34 C35 C36 120.0
C34 C35 H35A 120.0
C36 C35 H35A 120.0
C35 C36 C31 120.0
C35 C36 H36A 120.0
C31 C36 H36A 120.0
C31 C37 H37A 109.5
C31 C37 H37B 109.5
H37A C37 H37B 109.5
C31 C37 H37C 109.5
H37A C37 H37C 109.5
H37B C37 H37C 109.5
C39 O4 C40 117.3(12)
C39 C38 H38A 109.5
C39 C38 H38B 109.5
H38A C38 H38B 109.5
C39 C38 H38C 109.5
H38A C38 H38C 109.5
H38B C38 H38C 109.5
C38 C39 O4 135.5(17)
C38 C39 H39A 103.3
O4 C39 H39A 103.3
C38 C39 H39B 103.3
O4 C39 H39B 103.3
H39A C39 H39B 105.2
C41 C40 O4 122.7(17)
C41 C40 H40A 106.6
O4 C40 H40A 106.6
C41 C40 H40B 106.6
O4 C40 H40B 106.6
H40A C40 H40B 106.6
C40 C41 H41A 109.5
C40 C41 H41B 109.5
H41A C41 H41B 109.5
C40 C41 H41C 109.5
H41A C41 H41C 109.5
H41B C41 H41C 109.5

loop_
_geom_bond_atom_site_label_1
_geom_bond_atom_site_label_2
_geom_bond_distance
Cu1 O1 1.798(2)
Cu1 C1 1.848(3)
N1 C1 1.358(3)
N1 C2 1.392(3)
N1 C4 1.438(4)
N2 C1 1.357(4)
N2 C3 1.381(3)
N2 C16 1.449(4)
O1 Si1 1.588(2)
O1 Si1B 1.607(6)
Si1 O2 1.636(4)
Si1 O3 1.639(4)
Si1 C30 1.854(8)
O2 C28 1.449(7)
O3 C29 1.400(8)
C28 H28A 0.9800
C28 H28B 0.9800
C28 H28C 0.9800
C29 H29A 0.9800
C29 H29B 0.9800
C29 H29C 0.9800
C30 H30A 0.9800
C30 H30B 0.9800
C30 H30C 0.9800
Si1B O3B 1.629(10)
Si1B O2B 1.657(8)
Si1B C30B 1.851(12)
O2B C28B 1.448(12)
O3B C29B 1.396(12)
C28B H28D 0.9800
C28B H28E 0.9800
C28B H28F 0.9800
C29B H29D 0.9800
C29B H29E 0.9800
C29B H29F 0.9800
C30B H30D 0.9800
C30B H30E 0.9800
C30B H30F 0.9800
C2 C3 1.349(4)
C2 H2 0.9500
C3 H3 0.9500
C4 C5 1.393(4)
C4 C9 1.398(4)
C5 C6 1.402(5)
C5 C10B 1.514(9)
C5 C10 1.516(6)
C6 C7 1.360(6)
C6 H6 0.9500
C7 C8 1.376(6)
C7 H7 0.9500
C8 C9 1.406(5)
C8 H8 0.9500
C9 C13 1.508(5)
C10 C11 1.526(8)
C10 C12 1.538(8)
C10 H10 1.0000
C11 H11A 0.9800
C11 H11B 0.9800
C11 H11C 0.9800
C12 H12A 0.9800
C12 H12B 0.9800
C12 H12C 0.9800
C10B C11B 1.522(10)
C10B C12B 1.537(11)
C10B H10B 1.0000
C11B H11D 0.9800
C11B H11E 0.9800
C11B H11F 0.9800
C12B H12D 0.9800
C12B H12E 0.9800
C12B H12F 0.9800
C13 C14 1.527(5)
C13 C15 1.533(5)
C13 H13 1.0000
C14 H14A 0.9800
C14 H14B 0.9800
C14 H14C 0.9800
C15 H15A 0.9800
C15 H15B 0.9800
C15 H15C 0.9800
C16 C17 1.388(5)
C16 C21 1.394(4)
C17 C18 1.398(5)
C17 C22 1.515(5)
C18 C19 1.367(6)
C18 H18 0.9500
C19 C20 1.373(6)
C19 H19 0.9500
C20 C21 1.400(5)
C20 H20 0.9500
C21 C25 1.513(5)
C22 C24 1.523(5)
C22 C23 1.528(5)
C22 H22 1.0000
C23 H23A 0.9800
C23 H23B 0.9800
C23 H23C 0.9800
C24 H24A 0.9800
C24 H24B 0.9800
C24 H24C 0.9800
C25 C26 1.536(5)
C25 C27B 1.540(9)
C25 C26B 1.541(9)
C25 C27 1.542(5)
C25 H25 1.0000
C26 H26A 0.9800
C26 H26B 0.9800
C26 H26C 0.9800
C27 H27A 0.9800
C27 H27B 0.9800
C27 H27C 0.9800
C26B H26D 0.9800
C26B H26E 0.9800
C26B H26F 0.9800
C27B H27D 0.9800
C27B H27E 0.9800
C27B H27F 0.9800
C31 C32 1.3900
C31 C36 1.3900
C31 C37 1.58(2)
C32 C33 1.3900
C32 H32A 0.9500
C33 C34 1.3900
C33 H33A 0.9500
C34 C35 1.3900
C34 H34A 0.9500
C35 C36 1.3900
C35 H35A 0.9500
C36 H36A 0.9500
C37 H37A 0.9800
C37 H37B 0.9800
C37 H37C 0.9800
O4 C39 1.260(15)
O4 C40 1.287(15)
C38 C39 1.180(16)
C38 H38A 0.9800
C38 H38B 0.9800
C38 H38C 0.9800
C39 H39A 0.9900
C39 H39B 0.9900
C40 C41 1.20(3)
C40 H40A 0.9900
C40 H40B 0.9900
C41 H41A 0.9800
C41 H41B 0.9800
C41 H41C 0.9800
